data_2236933
loop_
_publ_author_name
'Cieplik, Jerzy'
'Pluta, Janusz'
'Bryndal, Iwona'
'Lis, Tadeusz'

_publ_section_title
;
 5-[(3,5-Dichloroanilino)methyl]-<i>N</i>-(3,5-dichlorophenyl)-6-methyl-2-phenylpyrimidin-4-amine
;
_journal_coeditor_code IS5217
_journal_issue 12
_journal_name_full 'Acta Crystallographica Section E'
_journal_page_first o3412
_journal_paper_doi 10.1107/S160053681204665X
_journal_volume 68
_journal_year 2012
_chemical_formula_iupac 'C24 H18 Cl4 N4'
_chemical_formula_moiety 'C24 H18 Cl4 N4'
_chemical_formula_sum 'C24 H18 Cl4 N4'
_chemical_formula_weight 504.22
_chemical_name_systematic
5-[(3,5-Dichloroanilino)methyl]-<i>N</i>-(3,5-dichlorophenyl)-6-methyl-2-phenylpyrimidin-4-amine
_space_group_IT_number 2
_symmetry_cell_setting triclinic
_symmetry_space_group_name_Hall '-P 1'
_symmetry_space_group_name_H-M 'P -1'
_atom_sites_solution_hydrogens geom
_atom_sites_solution_primary direct
_atom_sites_solution_secondary difmap
_audit_creation_method SHELXL-97
_cell_angle_alpha 76.53(5)
_cell_angle_beta 78.95(5)
_cell_angle_gamma 81.42(5)
_cell_formula_units_Z 2
_cell_length_a 8.267(3)
_cell_length_b 11.271(4)
_cell_length_c 12.788(4)
_cell_measurement_reflns_used 12129
_cell_measurement_temperature 85(2)
_cell_measurement_theta_max 32.56
_cell_measurement_theta_min 4.28
_cell_volume 1130.4(7)
_computing_cell_refinement 'CrysAlis CCD (Oxford Diffraction, 2007)'
_computing_data_collection 'CrysAlis CCD (Oxford Diffraction, 2007)'
_computing_data_reduction 'CrysAlis RED (Oxford Diffraction, 2007)'
_computing_molecular_graphics 'XP in SHELXTL (Sheldrick, 2008)'
_computing_publication_material 'SHELXL97 (Sheldrick, 2008)'
_computing_structure_refinement 'SHELXL97 (Sheldrick, 2008)'
_computing_structure_solution 'SHELXS97 (Sheldrick, 2008)'
_diffrn_ambient_temperature 85(2)
_diffrn_measured_fraction_theta_full 0.994
_diffrn_measured_fraction_theta_max 0.977
_diffrn_measurement_device_type 'Oxford Xcalibur PX with Onyx CCD'
_diffrn_measurement_method '\f and \w'
_diffrn_radiation_monochromator graphite
_diffrn_radiation_source 'normal-focus sealed tube'
_diffrn_radiation_type MoK\a
_diffrn_radiation_wavelength 0.71073
_diffrn_reflns_av_R_equivalents 0.0413
_diffrn_reflns_av_sigmaI/netI 0.0703
_diffrn_reflns_limit_h_max 12
_diffrn_reflns_limit_h_min -12
_diffrn_reflns_limit_k_max 14
_diffrn_reflns_limit_k_min -17
_diffrn_reflns_limit_l_max 19
_diffrn_reflns_limit_l_min -19
_diffrn_reflns_number 19215
_diffrn_reflns_theta_full 25.00
_diffrn_reflns_theta_max 32.56
_diffrn_reflns_theta_min 4.28
_exptl_absorpt_coefficient_mu 0.544
_exptl_absorpt_correction_type none
_exptl_crystal_colour yellow
_exptl_crystal_density_diffrn 1.481
_exptl_crystal_density_method 'not measured'
_exptl_crystal_description plate
_exptl_crystal_F_000 516
_exptl_crystal_size_max 0.23
_exptl_crystal_size_mid 0.14
_exptl_crystal_size_min 0.08
_refine_diff_density_max 0.746
_refine_diff_density_min -0.407
_refine_ls_extinction_method none
_refine_ls_goodness_of_fit_ref 1.029
_refine_ls_hydrogen_treatment mixed
_refine_ls_matrix_type full
_refine_ls_number_parameters 296
_refine_ls_number_reflns 8041
_refine_ls_number_restraints 0
_refine_ls_restrained_S_all 1.029
_refine_ls_R_factor_all 0.0807
_refine_ls_R_factor_gt 0.0441
_refine_ls_shift/su_max 0.001
_refine_ls_shift/su_mean 0.000
_refine_ls_structure_factor_coef Fsqd
_refine_ls_weighting_details 'calc w=1/[\s^2^(Fo^2^)+(0.0410P)^2^+0.0000P] where P=(Fo^2^+2Fc^2^)/3'
_refine_ls_weighting_scheme calc
_refine_ls_wR_factor_gt 0.0934
_refine_ls_wR_factor_ref 0.0996
_reflns_number_gt 5082
_reflns_number_total 8041
_reflns_threshold_expression I>2sigma(I)
_cod_data_source_file is5217.cif
_cod_data_source_block I
_cod_database_code 2236933
_cod_database_fobs_code 2236933

loop_
_symmetry_equiv_pos_as_xyz
'x, y, z'
'-x, -y, -z'

loop_
_atom_site_type_symbol
_atom_site_label
_atom_site_fract_x
_atom_site_fract_y
_atom_site_fract_z
_atom_site_U_iso_or_equiv
_atom_site_adp_type
_atom_site_calc_flag
_atom_site_refinement_flags
_atom_site_occupancy
_atom_site_symmetry_multiplicity
N N1 0.26701(17) 0.40318(13) 0.58153(11) 0.0170(3) Uani d . 1 1
C C2 0.1469(2) 0.48670(15) 0.61481(13) 0.0155(3) Uani d . 1 1
C C21 0.0585(2) 0.45458(15) 0.72891(13) 0.0168(3) Uani d . 1 1
C C22 0.0633(2) 0.33165(16) 0.78508(14) 0.0198(3) Uani d . 1 1
H H22 0.1220 0.2687 0.7500 0.024 Uiso calc R 1 1
C C23 -0.0180(2) 0.30171(17) 0.89231(14) 0.0221(4) Uani d . 1 1
H H23 -0.0157 0.2183 0.9297 0.026 Uiso calc R 1 1
C C24 -0.1019(2) 0.39319(18) 0.94450(14) 0.0240(4) Uani d . 1 1
H H24 -0.1558 0.3725 1.0179 0.029 Uiso calc R 1 1
C C25 -0.1074(2) 0.51528(17) 0.88948(14) 0.0225(4) Uani d . 1 1
H H25 -0.1648 0.5779 0.9254 0.027 Uiso calc R 1 1
C C26 -0.0289(2) 0.54593(16) 0.78179(13) 0.0196(3) Uani d . 1 1
H H26 -0.0347 0.6293 0.7441 0.024 Uiso calc R 1 1
N N3 0.09912(17) 0.59756(13) 0.55551(11) 0.0165(3) Uani d . 1 1
C C4 0.1808(2) 0.62576(15) 0.45336(13) 0.0163(3) Uani d . 1 1
N N4 0.14556(18) 0.73910(13) 0.38923(12) 0.0194(3) Uani d . 1 1
H H4 0.215(3) 0.7569(17) 0.3309(16) 0.023 Uiso d . 1 1
C C41 0.0217(2) 0.83536(15) 0.40395(13) 0.0178(3) Uani d . 1 1
C C42 0.0187(2) 0.93460(15) 0.31393(14) 0.0192(3) Uani d . 1 1
H H42 0.0956 0.9318 0.2488 0.023 Uiso calc R 1 1
Cl Cl43 -0.09392(6) 1.15946(4) 0.20955(4) 0.03017(12) Uani d . 1 1
C C43 -0.0962(2) 1.03605(16) 0.32040(14) 0.0213(4) Uani d . 1 1
C C44 -0.2132(2) 1.04310(16) 0.41377(15) 0.0223(4) Uani d . 1 1
H H44 -0.2922 1.1130 0.4176 0.027 Uiso calc R 1 1
Cl Cl45 -0.35266(6) 0.95034(4) 0.61925(4) 0.02676(11) Uani d . 1 1
C C45 -0.2088(2) 0.94317(16) 0.50077(14) 0.0206(4) Uani d . 1 1
C C46 -0.0948(2) 0.83949(16) 0.49892(14) 0.0200(3) Uani d . 1 1
H H46 -0.0956 0.7731 0.5604 0.024 Uiso calc R 1 1
C C5 0.3055(2) 0.54229(15) 0.40746(13) 0.0162(3) Uani d . 1 1
C C57 0.3832(2) 0.57235(15) 0.28867(13) 0.0179(3) Uani d . 1 1
H H571 0.4663 0.5036 0.2719 0.021 Uiso calc R 1 1
H H572 0.2965 0.5818 0.2427 0.021 Uiso calc R 1 1
N N5 0.46367(19) 0.68541(14) 0.26224(11) 0.0183(3) Uani d . 1 1
H H5 0.528(3) 0.6832(18) 0.3034(16) 0.022 Uiso d . 1 1
C C51 0.5219(2) 0.73560(15) 0.15245(13) 0.0164(3) Uani d . 1 1
C C52 0.4940(2) 0.68769(15) 0.06663(13) 0.0175(3) Uani d . 1 1
H H52 0.4382 0.6164 0.0808 0.021 Uiso calc R 1 1
Cl Cl53 0.50653(6) 0.68927(4) -0.14584(3) 0.02527(10) Uani d . 1 1
C C53 0.5497(2) 0.74650(16) -0.03970(13) 0.0184(3) Uani d . 1 1
C C54 0.6378(2) 0.84794(16) -0.06569(13) 0.0197(3) Uani d . 1 1
H H54 0.6773 0.8851 -0.1390 0.024 Uiso calc R 1 1
Cl Cl55 0.77628(5) 1.01867(4) -0.00557(4) 0.02456(10) Uani d . 1 1
C C55 0.6651(2) 0.89215(15) 0.02165(14) 0.0184(3) Uani d . 1 1
C C56 0.6071(2) 0.84064(15) 0.12903(13) 0.0182(3) Uani d . 1 1
H H56 0.6244 0.8755 0.1863 0.022 Uiso calc R 1 1
C C6 0.3436(2) 0.43092(15) 0.47665(13) 0.0165(3) Uani d . 1 1
C C61 0.4707(2) 0.33156(16) 0.44054(14) 0.0209(3) Uani d . 1 1
H H611 0.4296 0.2973 0.3881 0.031 Uiso calc R 1 1
H H612 0.4904 0.2665 0.5039 0.031 Uiso calc R 1 1
H H613 0.5745 0.3663 0.4061 0.031 Uiso calc R 1 1

loop_
_atom_site_aniso_label
_atom_site_aniso_U_11
_atom_site_aniso_U_22
_atom_site_aniso_U_33
_atom_site_aniso_U_12
_atom_site_aniso_U_13
_atom_site_aniso_U_23
N1 0.0158(7) 0.0178(7) 0.0174(7) -0.0026(6) -0.0028(5) -0.0029(5)
C2 0.0135(7) 0.0169(8) 0.0161(7) -0.0038(6) -0.0020(6) -0.0024(6)
C21 0.0139(7) 0.0201(8) 0.0159(7) -0.0034(6) -0.0027(6) -0.0016(6)
C22 0.0166(8) 0.0209(9) 0.0209(8) -0.0029(7) -0.0032(6) -0.0017(7)
C23 0.0180(8) 0.0247(9) 0.0207(8) -0.0058(7) -0.0045(7) 0.0041(7)
C24 0.0185(8) 0.0361(11) 0.0149(8) -0.0052(8) -0.0015(6) 0.0000(7)
C25 0.0184(8) 0.0294(10) 0.0189(8) -0.0003(7) -0.0014(6) -0.0063(7)
C26 0.0197(8) 0.0203(9) 0.0183(8) -0.0021(7) -0.0029(6) -0.0031(6)
N3 0.0139(6) 0.0170(7) 0.0172(6) -0.0017(6) -0.0023(5) -0.0012(5)
C4 0.0147(7) 0.0165(8) 0.0170(7) -0.0032(6) -0.0036(6) -0.0002(6)
N4 0.0181(7) 0.0200(7) 0.0157(7) 0.0001(6) 0.0008(5) 0.0007(6)
C41 0.0156(8) 0.0184(8) 0.0194(8) -0.0025(7) -0.0029(6) -0.0035(6)
C42 0.0210(8) 0.0173(8) 0.0188(8) -0.0031(7) -0.0029(6) -0.0024(6)
Cl43 0.0383(3) 0.0190(2) 0.0286(2) 0.0018(2) -0.00697(19) 0.00210(17)
C43 0.0238(9) 0.0152(8) 0.0251(9) -0.0019(7) -0.0083(7) -0.0013(7)
C44 0.0196(8) 0.0182(9) 0.0295(9) -0.0001(7) -0.0060(7) -0.0057(7)
Cl45 0.0206(2) 0.0292(2) 0.0291(2) -0.00330(18) 0.00381(17) -0.00958(18)
C45 0.0165(8) 0.0229(9) 0.0230(8) -0.0040(7) -0.0004(6) -0.0073(7)
C46 0.0183(8) 0.0193(8) 0.0209(8) -0.0034(7) -0.0027(6) -0.0009(6)
C5 0.0147(7) 0.0186(8) 0.0148(7) -0.0053(7) -0.0002(6) -0.0024(6)
C57 0.0184(8) 0.0189(8) 0.0160(8) -0.0042(7) -0.0005(6) -0.0037(6)
N5 0.0184(7) 0.0220(7) 0.0141(7) -0.0063(6) -0.0025(5) -0.0005(5)
C51 0.0131(7) 0.0168(8) 0.0163(7) 0.0002(6) 0.0007(6) -0.0012(6)
C52 0.0154(8) 0.0170(8) 0.0190(8) -0.0021(6) -0.0013(6) -0.0028(6)
Cl53 0.0286(2) 0.0314(2) 0.01672(19) -0.00648(19) -0.00104(16) -0.00705(17)
C53 0.0177(8) 0.0198(8) 0.0170(8) 0.0003(7) -0.0022(6) -0.0042(6)
C54 0.0166(8) 0.0220(9) 0.0161(8) -0.0003(7) 0.0017(6) 0.0001(6)
Cl55 0.0211(2) 0.0214(2) 0.0291(2) -0.00812(17) 0.00107(17) -0.00176(17)
C55 0.0131(7) 0.0160(8) 0.0238(8) -0.0027(6) 0.0005(6) -0.0016(6)
C56 0.0162(8) 0.0181(8) 0.0197(8) -0.0010(7) -0.0023(6) -0.0037(6)
C6 0.0147(7) 0.0185(8) 0.0177(8) -0.0032(6) -0.0032(6) -0.0053(6)
C61 0.0220(9) 0.0211(9) 0.0185(8) -0.0016(7) -0.0024(7) -0.0034(7)

loop_
_atom_type_symbol
_atom_type_description
_atom_type_scat_dispersion_real
_atom_type_scat_dispersion_imag
_atom_type_scat_source
C C 0.0033 0.0016 'International Tables Vol C Tables 4.2.6.8 and 6.1.1.4'
H H 0.0000 0.0000 'International Tables Vol C Tables 4.2.6.8 and 6.1.1.4'
N N 0.0061 0.0033 'International Tables Vol C Tables 4.2.6.8 and 6.1.1.4'
Cl Cl 0.1484 0.1585 'International Tables Vol C Tables 4.2.6.8 and 6.1.1.4'

loop_
_geom_angle_atom_site_label_1
_geom_angle_atom_site_label_2
_geom_angle_atom_site_label_3
_geom_angle
C2 N1 C6 116.77(15)
N1 C2 N3 126.46(14)
N1 C2 C21 116.89(15)
N3 C2 C21 116.64(15)
C26 C21 C22 119.13(15)
C26 C21 C2 120.75(15)
C22 C21 C2 120.12(16)
C23 C22 C21 120.12(17)
C23 C22 H22 119.9
C21 C22 H22 119.9
C24 C23 C22 120.26(17)
C24 C23 H23 119.9
C22 C23 H23 119.9
C23 C24 C25 120.02(16)
C23 C24 H24 120.0
C25 C24 H24 120.0
C24 C25 C26 120.14(17)
C24 C25 H25 119.9
C26 C25 H25 119.9
C25 C26 C21 120.32(17)
C25 C26 H26 119.8
C21 C26 H26 119.8
C4 N3 C2 116.02(15)
N3 C4 N4 119.79(16)
N3 C4 C5 122.54(15)
N4 C4 C5 117.68(15)
C4 N4 C41 132.19(15)
C4 N4 H4 114.8(13)
C41 N4 H4 112.9(13)
N4 C41 C46 125.49(16)
N4 C41 C42 115.01(15)
C46 C41 C42 119.50(17)
C43 C42 C41 119.91(16)
C43 C42 H42 120.0
C41 C42 H42 120.0
C42 C43 C44 121.94(17)
C42 C43 Cl43 119.13(14)
C44 C43 Cl43 118.93(14)
C45 C44 C43 116.89(17)
C45 C44 H44 121.6
C43 C44 H44 121.6
C44 C45 C46 123.47(17)
C44 C45 Cl45 117.81(15)
C46 C45 Cl45 118.71(14)
C45 C46 C41 118.27(16)
C45 C46 H46 120.9
C41 C46 H46 120.9
C6 C5 C4 115.95(14)
C6 C5 C57 122.90(15)
C4 C5 C57 121.06(15)
N5 C57 C5 111.59(14)
N5 C57 H571 109.3
C5 C57 H571 109.3
N5 C57 H572 109.3
C5 C57 H572 109.3
H571 C57 H572 108.0
C51 N5 C57 118.79(14)
C51 N5 H5 114.4(14)
C57 N5 H5 111.4(14)
C52 C51 N5 122.57(15)
C52 C51 C56 119.43(15)
N5 C51 C56 117.97(15)
C53 C52 C51 118.68(15)
C53 C52 H52 120.7
C51 C52 H52 120.7
C54 C53 C52 123.42(16)
C54 C53 Cl53 118.48(13)
C52 C53 Cl53 118.10(13)
C53 C54 C55 116.30(15)
C53 C54 H54 121.8
C55 C54 H54 121.8
C56 C55 C54 122.95(16)
C56 C55 Cl55 118.53(14)
C54 C55 Cl55 118.52(13)
C55 C56 C51 119.14(16)
C55 C56 H56 120.4
C51 C56 H56 120.4
N1 C6 C5 122.14(16)
N1 C6 C61 115.13(15)
C5 C6 C61 122.73(15)
C6 C61 H611 109.5
C6 C61 H612 109.5
H611 C61 H612 109.5
C6 C61 H613 109.5
H611 C61 H613 109.5
H612 C61 H613 109.5

loop_
_geom_bond_atom_site_label_1
_geom_bond_atom_site_label_2
_geom_bond_distance
N1 C2 1.341(2)
N1 C6 1.355(2)
C2 N3 1.348(2)
C2 C21 1.490(2)
C21 C26 1.398(2)
C21 C22 1.403(2)
C22 C23 1.394(2)
C22 H22 0.9500
C23 C24 1.386(3)
C23 H23 0.9500
C24 C25 1.390(3)
C24 H24 0.9500
C25 C26 1.393(2)
C25 H25 0.9500
C26 H26 0.9500
N3 C4 1.340(2)
C4 N4 1.372(2)
C4 C5 1.425(2)
N4 C41 1.397(2)
N4 H4 0.85(2)
C41 C46 1.403(2)
C41 C42 1.407(2)
C42 C43 1.381(3)
C42 H42 0.9500
Cl43 C43 1.739(2)
C43 C44 1.395(3)
C44 C45 1.388(3)
C44 H44 0.9500
Cl45 C45 1.748(2)
C45 C46 1.389(3)
C46 H46 0.9500
C5 C6 1.389(2)
C5 C57 1.512(2)
C57 N5 1.465(2)
C57 H571 0.9900
C57 H572 0.9900
N5 C51 1.405(2)
N5 H5 0.81(2)
C51 C52 1.400(2)
C51 C56 1.411(2)
C52 C53 1.390(2)
C52 H52 0.9500
Cl53 C53 1.7457(18)
C53 C54 1.388(2)
C54 C55 1.391(2)
C54 H54 0.9500
Cl55 C55 1.7428(19)
C55 C56 1.383(2)
C56 H56 0.9500
C6 C61 1.508(2)
C61 H611 0.9800
C61 H612 0.9800
C61 H613 0.9800

loop_
_geom_hbond_atom_site_label_D
_geom_hbond_atom_site_label_H
_geom_hbond_atom_site_label_A
_geom_hbond_site_symmetry_A
_geom_hbond_distance_DH
_geom_hbond_distance_HA
_geom_hbond_distance_DA
_geom_hbond_angle_DHA
N4 H4 N5 . 0.85(2) 2.19(2) 2.875(3) 137.6(17)
N5 H5 N1 2_666 0.81(2) 2.40(2) 3.171(3) 158.1(19)
C57 H572 Cg1 2_566 0.99 2.65 3.62(2) 166

loop_
_geom_torsion_atom_site_label_1
_geom_torsion_atom_site_label_2
_geom_torsion_atom_site_label_3
_geom_torsion_atom_site_label_4
_geom_torsion
C6 N1 C2 N3 -2.8(2)
C6 N1 C2 C21 177.92(14)
N1 C2 C21 C26 159.86(15)
N3 C2 C21 C26 -19.5(2)
N1 C2 C21 C22 -19.6(2)
N3 C2 C21 C22 161.04(15)
C26 C21 C22 C23 -0.2(2)
C2 C21 C22 C23 179.27(15)
C21 C22 C23 C24 -0.9(3)
C22 C23 C24 C25 0.9(3)
C23 C24 C25 C26 0.1(3)
C24 C25 C26 C21 -1.2(3)
C22 C21 C26 C25 1.2(3)
C2 C21 C26 C25 -178.25(16)
N1 C2 N3 C4 0.1(2)
C21 C2 N3 C4 179.38(14)
C2 N3 C4 N4 -176.81(14)
C2 N3 C4 C5 2.8(2)
N3 C4 N4 C41 -8.2(3)
C5 C4 N4 C41 172.14(17)
C4 N4 C41 C46 5.3(3)
C4 N4 C41 C42 -174.89(17)
N4 C41 C42 C43 -178.50(16)
C46 C41 C42 C43 1.3(2)
C41 C42 C43 C44 -1.1(3)
C41 C42 C43 Cl43 178.19(13)
C42 C43 C44 C45 0.2(3)
Cl43 C43 C44 C45 -179.07(13)
C43 C44 C45 C46 0.5(3)
C43 C44 C45 Cl45 179.35(13)
C44 C45 C46 C41 -0.3(3)
Cl45 C45 C46 C41 -179.12(13)
N4 C41 C46 C45 179.14(16)
C42 C41 C46 C45 -0.6(2)
N3 C4 C5 C6 -2.8(2)
N4 C4 C5 C6 176.84(15)
N3 C4 C5 C57 173.95(15)
N4 C4 C5 C57 -6.4(2)
C6 C5 C57 N5 -124.24(17)
C4 C5 C57 N5 59.3(2)
C5 C57 N5 C51 -171.30(14)
C57 N5 C51 C52 5.4(2)
C57 N5 C51 C56 -176.58(15)
N5 C51 C52 C53 177.13(16)
C56 C51 C52 C53 -0.8(2)
C51 C52 C53 C54 2.7(3)
C51 C52 C53 Cl53 -177.45(13)
C52 C53 C54 C55 -1.9(3)
Cl53 C53 C54 C55 178.27(13)
C53 C54 C55 C56 -0.8(3)
C53 C54 C55 Cl55 179.54(13)
C54 C55 C56 C51 2.6(3)
Cl55 C55 C56 C51 -177.80(13)
C52 C51 C56 C55 -1.7(2)
N5 C51 C56 C55 -179.73(15)
C2 N1 C6 C5 2.7(2)
C2 N1 C6 C61 -176.51(14)
C4 C5 C6 N1 -0.1(2)
C57 C5 C6 N1 -176.77(15)
C4 C5 C6 C61 179.00(15)
C57 C5 C6 C61 2.3(2)

loop_
_cod_related_entry_id
_cod_related_entry_database
_cod_related_entry_code
1 ChemSpider 30658232
